data_4350241
loop_
_publ_author_name
'Galet, Ana'
'Gaspar, Ana Bel\'en'
'Mu\~noz, M Carmen'
'Real, Jos\'e Antonio'

_publ_section_title
;
 Influence of the counterion and the solvent molecules in the spin
 crossover system [Co(4-terpyridone)2]Xp.nH2O.
;
_journal_issue 11
_journal_name_full 'Inorganic chemistry'
_journal_page_first 4413
_journal_page_last 4422
_journal_paper_doi 10.1021/ic060090u
_journal_volume 45
_journal_year 2006
_chemical_formula_sum 'C60 H42 Co2 F12 N12 O4 P2'
_chemical_formula_weight 1402.87
_space_group_IT_number 14
_space_group_name_Hall '-P 2ybc'
_space_group_name_H-M_alt 'P 1 21/c 1'
_symmetry_cell_setting monoclinic
_symmetry_space_group_name_H-M 'P 1 21/c 1'
_atom_sites_solution_hydrogens geom
_atom_sites_solution_primary direct
_atom_sites_solution_secondary difmap
_audit_creation_method SHELXL-97
_cell_angle_alpha 90.00
_cell_angle_beta 114.2070(10)
_cell_angle_gamma 90.00
_cell_formula_units_Z 2
_cell_length_a 9.3490(2)
_cell_length_b 21.9440(5)
_cell_length_c 15.6410(3)
_cell_measurement_temperature 293(2)
_cell_volume 2926.67(11)
_computing_cell_refinement 'HKL DENZO'
_computing_data_collection COLLECT
_computing_data_reduction 'HKL DENZO and SCALEPACK'
_computing_structure_refinement 'SHELXL-97 (Sheldrick, 1997)'
_computing_structure_solution SHELXS-97
_diffrn_ambient_temperature 293(2)
_diffrn_measured_fraction_theta_full 0.984
_diffrn_measured_fraction_theta_max 0.984
_diffrn_radiation_monochromator graphite
_diffrn_radiation_source 'fine-focus sealed tube'
_diffrn_radiation_type MoK\a
_diffrn_radiation_wavelength 0.71073
_diffrn_reflns_av_R_equivalents 0.0461
_diffrn_reflns_av_sigmaI/netI 0.0790
_diffrn_reflns_limit_h_max 12
_diffrn_reflns_limit_h_min -12
_diffrn_reflns_limit_k_max 26
_diffrn_reflns_limit_k_min -28
_diffrn_reflns_limit_l_max 19
_diffrn_reflns_limit_l_min -19
_diffrn_reflns_number 11180
_diffrn_reflns_theta_full 27.47
_diffrn_reflns_theta_max 27.47
_diffrn_reflns_theta_min 2.86
_exptl_absorpt_coefficient_mu 0.720
_exptl_crystal_colour 'deep red'
_exptl_crystal_density_diffrn 1.592
_exptl_crystal_density_method 'not measured'
_exptl_crystal_description prismatic
_exptl_crystal_F_000 1420
_exptl_crystal_size_max 0.05
_exptl_crystal_size_mid 0.05
_exptl_crystal_size_min 0.02
_refine_diff_density_max 0.436
_refine_diff_density_min -0.322
_refine_diff_density_rms 0.064
_refine_ls_extinction_method none
_refine_ls_goodness_of_fit_ref 0.891
_refine_ls_hydrogen_treatment mixed
_refine_ls_matrix_type full
_refine_ls_number_parameters 495
_refine_ls_number_reflns 6590
_refine_ls_number_restraints 0
_refine_ls_restrained_S_all 0.891
_refine_ls_R_factor_all 0.1093
_refine_ls_R_factor_gt 0.0488
_refine_ls_shift/su_max 0.003
_refine_ls_shift/su_mean 0.000
_refine_ls_structure_factor_coef Fsqd
_refine_ls_weighting_details 'calc w=1/[\s^2^(Fo^2^)+(0.0899P)^2^+0.0000P] where P=(Fo^2^+2Fc^2^)/3'
_refine_ls_weighting_scheme calc
_refine_ls_wR_factor_gt 0.1139
_refine_ls_wR_factor_ref 0.1463
_reflns_number_gt 3827
_reflns_number_total 6590
_reflns_threshold_expression >2sigma(I)
_cod_data_source_file ic060090usi20060117_111414.cif
_cod_data_source_block compound7
_cod_original_sg_symbol_H-M P21/c
_cod_database_code 4350241

loop_
_symmetry_equiv_pos_as_xyz
'x, y, z'
'-x, y+1/2, -z+1/2'
'-x, -y, -z'
'x, -y-1/2, z-1/2'

loop_
_atom_site_label
_atom_site_type_symbol
_atom_site_fract_x
_atom_site_fract_y
_atom_site_fract_z
_atom_site_U_iso_or_equiv
_atom_site_adp_type
_atom_site_occupancy
_atom_site_symmetry_multiplicity
_atom_site_calc_flag
Co Co 0.19393(5) 0.11371(2) 0.26440(3) 0.03490(15) Uani 1 1 d
P P 0.47798(11) 0.35805(5) 0.34873(7) 0.0538(3) Uani 1 1 d
N4 N 0.3674(3) 0.10080(12) 0.20815(17) 0.0386(6) Uani 1 1 d
N2 N 0.1790(3) 0.03967(12) 0.33684(16) 0.0353(6) Uani 1 1 d
N5 N 0.1873(3) 0.19263(12) 0.19410(16) 0.0352(6) Uani 1 1 d
C6 C 0.0655(4) -0.00154(15) 0.2956(2) 0.0376(7) Uani 1 1 d
N1 N 0.0217(3) 0.05758(13) 0.15889(16) 0.0397(6) Uani 1 1 d
N3 N 0.3728(3) 0.12932(12) 0.40327(17) 0.0383(6) Uani 1 1 d
O2 O 0.1489(3) 0.34472(11) 0.03473(16) 0.0549(7) Uani 1 1 d
C22 C 0.2600(4) 0.24846(16) 0.0882(2) 0.0429(8) Uani 1 1 d
F4 F 0.6070(3) 0.38698(12) 0.31868(17) 0.0796(7) Uani 1 1 d
C7 C 0.0249(4) -0.04495(15) 0.3455(2) 0.0421(8) Uani 1 1 d
C25 C 0.0858(4) 0.23643(15) 0.1899(2) 0.0367(7) Uani 1 1 d
C23 C 0.1579(4) 0.29536(16) 0.0846(2) 0.0438(8) Uani 1 1 d
C10 C 0.2575(4) 0.03890(15) 0.4314(2) 0.0361(7) Uani 1 1 d
C21 C 0.2752(4) 0.19840(14) 0.1436(2) 0.0357(7) Uani 1 1 d
C26 C -0.0035(4) 0.22419(16) 0.2481(2) 0.0402(8) Uani 1 1 d
O1 O 0.0770(3) -0.08713(12) 0.49539(16) 0.0621(7) Uani 1 1 d
F3 F 0.4867(3) 0.41660(11) 0.41110(15) 0.0747(7) Uani 1 1 d
C8 C 0.1075(4) -0.04799(16) 0.4444(2) 0.0444(8) Uani 1 1 d
N6 N 0.0108(3) 0.16704(13) 0.28162(17) 0.0404(7) Uani 1 1 d
C9 C 0.2265(4) -0.00355(16) 0.4855(2) 0.0429(8) Uani 1 1 d
C24 C 0.0664(4) 0.28771(17) 0.1359(2) 0.0425(8) Uani 1 1 d
C2 C -0.1636(4) 0.0316(2) 0.0056(3) 0.0543(10) Uani 1 1 d
C11 C 0.3744(4) 0.08838(15) 0.4678(2) 0.0377(7) Uani 1 1 d
F5 F 0.3427(3) 0.38981(13) 0.26119(17) 0.0901(9) Uani 1 1 d
C20 C 0.3837(4) 0.14696(15) 0.1566(2) 0.0364(7) Uani 1 1 d
C3 C -0.2014(4) -0.0203(2) 0.0395(3) 0.0556(10) Uani 1 1 d
C5 C -0.0174(4) 0.00648(15) 0.1919(2) 0.0377(7) Uani 1 1 d
C1 C -0.0515(4) 0.06929(19) 0.0669(2) 0.0466(9) Uani 1 1 d
C19 C 0.4958(4) 0.14528(19) 0.1200(3) 0.0490(9) Uani 1 1 d
C12 C 0.4771(5) 0.0942(2) 0.5604(3) 0.0550(10) Uani 1 1 d
F6 F 0.4709(3) 0.29949(11) 0.28763(17) 0.0819(8) Uani 1 1 d
F2 F 0.6135(3) 0.32702(13) 0.43677(16) 0.0858(8) Uani 1 1 d
F1 F 0.3502(3) 0.32928(14) 0.3786(2) 0.1033(9) Uani 1 1 d
C4 C -0.1278(4) -0.03379(19) 0.1330(2) 0.0479(9) Uani 1 1 d
C14 C 0.5806(5) 0.1831(2) 0.5221(3) 0.0590(11) Uani 1 1 d
C16 C 0.4616(4) 0.05232(18) 0.2234(3) 0.0524(9) Uani 1 1 d
C15 C 0.4753(4) 0.17565(18) 0.4310(3) 0.0494(9) Uani 1 1 d
C17 C 0.5781(5) 0.0486(2) 0.1910(3) 0.0568(10) Uani 1 1 d
C18 C 0.5936(5) 0.0956(2) 0.1382(3) 0.0563(10) Uani 1 1 d
C30 C -0.0713(5) 0.1518(2) 0.3306(3) 0.0518(10) Uani 1 1 d
C13 C 0.5801(5) 0.1418(2) 0.5877(3) 0.0647(11) Uani 1 1 d
C27 C -0.0937(5) 0.2666(2) 0.2665(3) 0.0651(13) Uani 1 1 d
C28 C -0.1776(6) 0.2504(2) 0.3187(3) 0.0768(15) Uani 1 1 d
C29 C -0.1677(5) 0.1919(2) 0.3495(3) 0.0656(12) Uani 1 1 d
H24 H 0.002(3) 0.3150(14) 0.1374(18) 0.029(8) Uiso 1 1 d
H7 H -0.059(4) -0.0749(15) 0.313(2) 0.041(9) Uiso 1 1 d
H4 H -0.159(4) -0.0686(17) 0.156(2) 0.049(10) Uiso 1 1 d
H1 H -0.009(5) 0.1078(18) 0.051(2) 0.066(12) Uiso 1 1 d
H27 H -0.097(4) 0.2997(17) 0.246(2) 0.044(11) Uiso 1 1 d
H30 H -0.070(4) 0.1160(16) 0.345(2) 0.035(10) Uiso 1 1 d
H14 H 0.643(4) 0.2112(18) 0.534(2) 0.053(11) Uiso 1 1 d
H9 H 0.275(4) -0.0037(18) 0.552(3) 0.070(12) Uiso 1 1 d
H29 H -0.232(4) 0.1785(16) 0.381(2) 0.052(10) Uiso 1 1 d
H3 H -0.277(5) -0.0483(19) -0.003(3) 0.070(12) Uiso 1 1 d
H13 H 0.648(6) 0.144(2) 0.656(3) 0.099(15) Uiso 1 1 d
H28 H -0.233(5) 0.284(2) 0.333(3) 0.092(15) Uiso 1 1 d
H19 H 0.508(5) 0.178(2) 0.085(3) 0.076(13) Uiso 1 1 d
H22 H 0.315(4) 0.2534(17) 0.057(2) 0.058(11) Uiso 1 1 d
H16 H 0.459(4) 0.0201(17) 0.262(2) 0.055(11) Uiso 1 1 d
H18 H 0.676(5) 0.092(2) 0.122(3) 0.083(13) Uiso 1 1 d
H17 H 0.638(4) 0.0142(16) 0.202(2) 0.044(9) Uiso 1 1 d
H2 H -0.202(4) 0.0420(16) -0.054(2) 0.050(10) Uiso 1 1 d
H12 H 0.471(4) 0.0670(18) 0.596(2) 0.057(12) Uiso 1 1 d
H15 H 0.471(5) 0.203(2) 0.384(3) 0.081(14) Uiso 1 1 d

loop_
_atom_site_aniso_label
_atom_site_aniso_U_11
_atom_site_aniso_U_22
_atom_site_aniso_U_33
_atom_site_aniso_U_23
_atom_site_aniso_U_13
_atom_site_aniso_U_12
Co 0.0395(3) 0.0314(3) 0.0372(3) 0.00386(19) 0.0192(2) 0.0009(2)
P 0.0455(6) 0.0492(6) 0.0632(6) -0.0121(5) 0.0187(5) 0.0014(5)
N4 0.0436(15) 0.0369(16) 0.0372(14) 0.0009(12) 0.0185(12) 0.0071(13)
N2 0.0378(14) 0.0342(15) 0.0326(14) 0.0021(12) 0.0131(11) -0.0018(12)
N5 0.0397(14) 0.0333(15) 0.0383(14) 0.0054(12) 0.0217(12) 0.0046(12)
C6 0.0391(18) 0.0342(18) 0.0401(17) -0.0010(15) 0.0169(15) -0.0009(15)
N1 0.0411(15) 0.0414(17) 0.0374(15) 0.0021(13) 0.0168(12) 0.0017(13)
N3 0.0418(15) 0.0348(16) 0.0430(15) -0.0051(12) 0.0220(13) -0.0060(13)
O2 0.0683(17) 0.0407(15) 0.0616(15) 0.0220(12) 0.0326(13) 0.0050(13)
C22 0.050(2) 0.038(2) 0.048(2) 0.0064(16) 0.0271(18) 0.0007(16)
F4 0.0801(17) 0.087(2) 0.0826(16) -0.0193(14) 0.0444(14) -0.0207(14)
C7 0.049(2) 0.0301(19) 0.0461(19) -0.0018(15) 0.0183(16) -0.0104(16)
C25 0.0408(18) 0.0312(18) 0.0390(17) 0.0032(14) 0.0173(15) 0.0026(15)
C23 0.048(2) 0.042(2) 0.0397(18) 0.0064(15) 0.0162(16) -0.0020(17)
C10 0.0374(17) 0.0341(18) 0.0369(17) -0.0015(14) 0.0153(14) 0.0005(15)
C21 0.0391(17) 0.0321(18) 0.0397(17) -0.0014(14) 0.0199(15) -0.0029(14)
C26 0.0453(19) 0.043(2) 0.0362(17) 0.0088(16) 0.0207(15) 0.0127(16)
O1 0.090(2) 0.0494(16) 0.0509(14) 0.0079(13) 0.0325(14) -0.0225(15)
F3 0.0780(16) 0.0652(16) 0.0784(15) -0.0218(13) 0.0294(13) 0.0096(13)
C8 0.058(2) 0.036(2) 0.045(2) 0.0024(16) 0.0257(17) -0.0008(17)
N6 0.0405(15) 0.0461(18) 0.0409(15) 0.0030(13) 0.0232(13) 0.0003(13)
C9 0.054(2) 0.039(2) 0.0379(19) 0.0037(16) 0.0208(16) -0.0045(17)
C24 0.045(2) 0.037(2) 0.0465(19) 0.0058(16) 0.0195(17) 0.0099(17)
C2 0.048(2) 0.075(3) 0.036(2) -0.002(2) 0.0127(17) 0.011(2)
C11 0.0396(18) 0.0354(18) 0.0384(17) 0.0009(15) 0.0165(15) 0.0010(15)
F5 0.0766(17) 0.088(2) 0.0766(15) -0.0137(14) 0.0017(13) 0.0249(15)
C20 0.0399(18) 0.0365(19) 0.0343(16) -0.0048(14) 0.0168(14) -0.0037(15)
C3 0.044(2) 0.072(3) 0.046(2) -0.014(2) 0.0133(18) -0.008(2)
C5 0.0378(17) 0.0381(19) 0.0384(17) -0.0005(15) 0.0168(14) 0.0000(15)
C1 0.051(2) 0.051(2) 0.0383(19) 0.0040(17) 0.0187(17) 0.0072(19)
C19 0.052(2) 0.053(2) 0.052(2) -0.0022(19) 0.0310(19) -0.0012(19)
C12 0.056(2) 0.056(3) 0.045(2) 0.002(2) 0.0125(19) -0.010(2)
F6 0.0764(16) 0.0653(17) 0.0947(18) -0.0371(14) 0.0257(14) -0.0007(14)
F2 0.0837(18) 0.084(2) 0.0754(15) 0.0059(14) 0.0178(13) 0.0246(15)
F1 0.0883(19) 0.099(2) 0.146(2) -0.018(2) 0.0719(18) -0.0238(18)
C4 0.045(2) 0.051(2) 0.047(2) -0.0063(18) 0.0178(17) -0.0115(19)
C14 0.051(2) 0.052(3) 0.069(3) -0.016(2) 0.019(2) -0.018(2)
C16 0.059(2) 0.043(2) 0.058(2) 0.0084(19) 0.027(2) 0.0115(19)
C15 0.053(2) 0.045(2) 0.055(2) -0.0024(19) 0.0281(19) -0.0114(19)
C17 0.055(2) 0.051(3) 0.067(3) -0.007(2) 0.026(2) 0.015(2)
C18 0.049(2) 0.067(3) 0.064(2) -0.005(2) 0.034(2) 0.008(2)
C30 0.058(2) 0.055(3) 0.053(2) 0.013(2) 0.0326(19) 0.005(2)
C13 0.056(3) 0.073(3) 0.053(2) -0.010(2) 0.011(2) -0.013(2)
C27 0.073(3) 0.062(3) 0.074(3) 0.027(2) 0.045(2) 0.033(2)
C28 0.084(3) 0.084(4) 0.087(3) 0.029(3) 0.060(3) 0.044(3)
C29 0.060(2) 0.091(4) 0.062(2) 0.022(2) 0.042(2) 0.023(2)

loop_
_atom_type_symbol
_atom_type_description
_atom_type_scat_dispersion_real
_atom_type_scat_dispersion_imag
_atom_type_scat_source
C C 0.0033 0.0016 'International Tables Vol C Tables 4.2.6.8 and 6.1.1.4'
H H 0.0000 0.0000 'International Tables Vol C Tables 4.2.6.8 and 6.1.1.4'
N N 0.0061 0.0033 'International Tables Vol C Tables 4.2.6.8 and 6.1.1.4'
O O 0.0106 0.0060 'International Tables Vol C Tables 4.2.6.8 and 6.1.1.4'
P P 0.1023 0.0942 'International Tables Vol C Tables 4.2.6.8 and 6.1.1.4'
F F 0.0171 0.0103 'International Tables Vol C Tables 4.2.6.8 and 6.1.1.4'
Co Co 0.3494 0.9721 'International Tables Vol C Tables 4.2.6.8 and 6.1.1.4'

loop_
_geom_angle_atom_site_label_1
_geom_angle_atom_site_label_2
_geom_angle_atom_site_label_3
_geom_angle
N2 Co N5 173.18(10)
N2 Co N3 76.46(10)
N5 Co N3 104.35(10)
N2 Co N1 76.59(10)
N5 Co N1 102.96(10)
N3 Co N1 152.65(10)
N2 Co N4 111.08(10)
N5 Co N4 75.72(10)
N3 Co N4 91.70(10)
N1 Co N4 93.62(10)
N2 Co N6 97.14(10)
N5 Co N6 76.05(10)
N3 Co N6 96.55(9)
N1 Co N6 91.34(10)
N4 Co N6 151.74(10)
F1 P F6 90.26(15)
F1 P F2 90.19(16)
F6 P F2 89.80(14)
F1 P F5 89.95(17)
F6 P F5 90.81(14)
F2 P F5 179.37(16)
F1 P F4 179.9(2)
F6 P F4 89.71(14)
F2 P F4 89.73(15)
F5 P F4 90.14(16)
F1 P F3 89.77(15)
F6 P F3 179.38(16)
F2 P F3 89.58(14)
F5 P F3 89.81(14)
F4 P F3 90.27(14)
C16 N4 C20 118.6(3)
C16 N4 Co 125.5(2)
C20 N4 Co 115.8(2)
C6 N2 C10 119.0(3)
C6 N2 Co 119.72(19)
C10 N2 Co 119.5(2)
C25 N5 C21 119.4(3)
C25 N5 Co 120.18(19)
C21 N5 Co 120.1(2)
N2 C6 C7 122.7(3)
N2 C6 C5 113.5(3)
C7 C6 C5 123.7(3)
C1 N1 C5 118.1(3)
C1 N1 Co 127.2(3)
C5 N1 Co 114.7(2)
C11 N3 C15 118.4(3)
C11 N3 Co 114.5(2)
C15 N3 Co 127.0(2)
C21 C22 C23 120.8(3)
C21 C22 H22 122(3)
C23 C22 H22 117(3)
C6 C7 C8 119.8(3)
C6 C7 H7 120.7(17)
C8 C7 H7 119.5(17)
N5 C25 C24 122.2(3)
N5 C25 C26 113.9(3)
C24 C25 C26 123.9(3)
O2 C23 C22 120.6(3)
O2 C23 C24 122.1(3)
C22 C23 C24 117.3(3)
N2 C10 C9 121.8(3)
N2 C10 C11 113.3(3)
C9 C10 C11 125.0(3)
N5 C21 C22 120.8(3)
N5 C21 C20 113.2(3)
C22 C21 C20 126.1(3)
N6 C26 C27 121.7(3)
N6 C26 C25 114.5(3)
C27 C26 C25 123.8(3)
O1 C8 C7 123.3(3)
O1 C8 C9 120.8(3)
C7 C8 C9 115.9(3)
C30 N6 C26 118.1(3)
C30 N6 Co 127.1(3)
C26 N6 Co 114.21(19)
C10 C9 C8 120.9(3)
C10 C9 H9 124(2)
C8 C9 H9 115(2)
C25 C24 C23 119.5(3)
C25 C24 H24 118.3(19)
C23 C24 H24 122(2)
C3 C2 C1 118.5(4)
C3 C2 H2 125(2)
C1 C2 H2 117(2)
N3 C11 C12 121.0(3)
N3 C11 C10 114.9(3)
C12 C11 C10 124.1(3)
N4 C20 C19 121.3(3)
N4 C20 C21 114.8(3)
C19 C20 C21 123.8(3)
C4 C3 C2 120.0(4)
C4 C3 H3 120(2)
C2 C3 H3 120(2)
N1 C5 C4 121.5(3)
N1 C5 C6 114.4(3)
C4 C5 C6 124.1(3)
N1 C1 C2 122.9(4)
N1 C1 H1 110(2)
C2 C1 H1 127(2)
C18 C19 C20 119.1(4)
C18 C19 H19 120(3)
C20 C19 H19 121(3)
C13 C12 C11 119.9(4)
C13 C12 H12 125(3)
C11 C12 H12 115(3)
C3 C4 C5 118.9(4)
C3 C4 H4 119(2)
C5 C4 H4 122(2)
C13 C14 C15 118.5(4)
C13 C14 H14 124(3)
C15 C14 H14 118(3)
N4 C16 C17 122.8(4)
N4 C16 H16 122(2)
C17 C16 H16 115(2)
N3 C15 C14 122.7(4)
N3 C15 H15 116(3)
C14 C15 H15 122(3)
C18 C17 C16 118.2(4)
C18 C17 H17 122(2)
C16 C17 H17 120(2)
C17 C18 C19 119.9(3)
C17 C18 H18 115(3)
C19 C18 H18 125(3)
N6 C30 C29 123.1(4)
N6 C30 H30 117(2)
C29 C30 H30 120(2)
C12 C13 C14 119.4(4)
C12 C13 H13 116(3)
C14 C13 H13 125(3)
C26 C27 C28 119.8(4)
C26 C27 H27 117(3)
C28 C27 H27 123(3)
C29 C28 C27 118.4(4)
C29 C28 H28 127(3)
C27 C28 H28 114(3)
C28 C29 C30 118.9(4)
C28 C29 H29 120(2)
C30 C29 H29 121(2)

loop_
_geom_bond_atom_site_label_1
_geom_bond_atom_site_label_2
_geom_bond_distance
Co N2 2.018(2)
Co N5 2.039(2)
Co N3 2.157(3)
Co N1 2.157(3)
Co N4 2.158(3)
Co N6 2.180(3)
P F1 1.581(3)
P F6 1.587(2)
P F2 1.592(3)
P F5 1.594(3)
P F4 1.595(2)
P F3 1.595(2)
N4 C16 1.338(4)
N4 C20 1.341(4)
N2 C6 1.342(4)
N2 C10 1.355(4)
N5 C25 1.333(4)
N5 C21 1.359(4)
C6 C7 1.381(4)
C6 C5 1.493(4)
N1 C1 1.340(4)
N1 C5 1.346(4)
N3 C11 1.347(4)
N3 C15 1.341(4)
O2 C23 1.317(4)
C22 C21 1.369(4)
C22 C23 1.389(5)
C22 H22 0.85(3)
C7 C8 1.419(5)
C7 H7 0.99(3)
C25 C24 1.374(4)
C25 C26 1.491(4)
C23 C24 1.402(5)
C10 C9 1.367(4)
C10 C11 1.479(4)
C21 C20 1.475(4)
C26 N6 1.345(4)
C26 C27 1.363(5)
O1 C8 1.281(4)
C8 C9 1.419(5)
N6 C30 1.330(4)
C9 H9 0.95(4)
C24 H24 0.86(3)
C2 C3 1.363(6)
C2 C1 1.370(5)
C2 H2 0.88(3)
C11 C12 1.376(5)
C20 C19 1.386(4)
C3 C4 1.369(5)
C3 H3 0.97(4)
C5 C4 1.383(5)
C1 H1 1.00(4)
C19 C18 1.376(5)
C19 H19 0.94(4)
C12 C13 1.364(6)
C12 H12 0.84(4)
C4 H4 0.94(3)
C14 C13 1.370(6)
C14 C15 1.370(5)
C14 H14 0.82(4)
C16 C17 1.379(5)
C16 H16 0.94(3)
C15 H15 0.92(4)
C17 C18 1.366(6)
C17 H17 0.91(3)
C18 H18 0.91(4)
C30 C29 1.376(5)
C30 H30 0.82(3)
C13 H13 1.00(4)
C27 C28 1.390(6)
C27 H27 0.79(3)
C28 C29 1.360(6)
C28 H28 0.98(5)
C29 H29 0.97(3)
